data_1506535
loop_
_publ_author_name
'Goroff, Nancy S.'
'Curtis, Sean M.'
'Webb, Jeffrey A.'
'Fowler, Frank W.'
'Lauher, Joseph W.'

_publ_section_title
;
 Designed cocrystals based on the pyridine-iodoalkyne halogen bond.
;
_journal_issue 10
_journal_name_full 'Organic letters'
_journal_page_first 1891
_journal_page_last 1893
_journal_paper_doi 10.1021/ol050184s
_journal_volume 7
_journal_year 2005
_chemical_formula_sum 'C18 H14 I2 N4 O2'
_chemical_formula_weight 572.1
_chemical_name_common 4mepyur-ICCCCI
_chemical_name_systematic
; 
 1-6 co-crystal
;
_space_group_IT_number 11
_symmetry_cell_setting 11
_symmetry_space_group_name_Hall '-P 2yb'
_symmetry_space_group_name_H-M 'P 1 21/m 1'
_atom_sites_solution_hydrogens geom
_atom_sites_solution_primary direct
_atom_sites_solution_secondary difmap
_audit_creation_method SHELXL-97
_cell_angle_alpha 90.00
_cell_angle_beta 93.546(18)
_cell_angle_gamma 90.00
_cell_formula_units_Z 2
_cell_length_a 4.517(5)
_cell_length_b 26.92(3)
_cell_length_c 8.586(10)
_cell_measurement_temperature 293(2)
_cell_volume 1042(2)
_computing_cell_refinement 'Bruker SMART'
_computing_data_collection 'Bruker SMART'
_computing_data_reduction 'Bruker SHELXTL'
_computing_molecular_graphics 'Bruker SHELXTL'
_computing_publication_material 'Bruker SHELXTL'
_computing_structure_refinement 'SHELXL-97 (Sheldrick, 1997)'
_computing_structure_solution 'SHELXS-97 (Sheldrick, 1990)'
_diffrn_ambient_temperature 293(2)
_diffrn_measured_fraction_theta_full 0.993
_diffrn_measured_fraction_theta_max 0.993
_diffrn_measurement_device_type 'CCD area detector'
_diffrn_measurement_method 'phi and omega scans'
_diffrn_radiation_monochromator graphite
_diffrn_radiation_source 'fine-focus sealed tube'
_diffrn_radiation_type MoK\a
_diffrn_radiation_wavelength 0.71073
_diffrn_reflns_av_R_equivalents 0.0877
_diffrn_reflns_av_sigmaI/netI 0.2437
_diffrn_reflns_limit_h_max 5
_diffrn_reflns_limit_h_min -5
_diffrn_reflns_limit_k_max 34
_diffrn_reflns_limit_k_min -34
_diffrn_reflns_limit_l_max 10
_diffrn_reflns_limit_l_min -10
_diffrn_reflns_number 4352
_diffrn_reflns_theta_full 27.00
_diffrn_reflns_theta_max 27.00
_diffrn_reflns_theta_min 1.51
_exptl_absorpt_coefficient_mu 3.029
_exptl_absorpt_correction_T_max .465
_exptl_absorpt_correction_T_min .333
_exptl_absorpt_correction_type empirical
_exptl_absorpt_process_details ABSCOR
_exptl_crystal_density_diffrn 1.81
_exptl_crystal_density_method 'not measured'
_exptl_crystal_F_000 544
_exptl_crystal_size_max .5
_exptl_crystal_size_mid .3
_exptl_crystal_size_min .25
_refine_diff_density_max 0.890
_refine_diff_density_min -1.010
_refine_diff_density_rms 0.205
_refine_ls_extinction_method none
_refine_ls_goodness_of_fit_ref 0.928
_refine_ls_hydrogen_treatment mixed
_refine_ls_matrix_type full
_refine_ls_number_parameters 118
_refine_ls_number_reflns 2319
_refine_ls_number_restraints 0
_refine_ls_restrained_S_all 0.928
_refine_ls_R_factor_all 0.1819
_refine_ls_R_factor_gt 0.0590
_refine_ls_shift/su_max 0.000
_refine_ls_shift/su_mean 0.000
_refine_ls_structure_factor_coef Fsqd
_refine_ls_weighting_details 'calc w=1/[\s^2^(Fo^2^)+(0.1089P)^2^+0.0000P] where P=(Fo^2^+2Fc^2^)/3'
_refine_ls_weighting_scheme calc
_refine_ls_wR_factor_gt 0.0984
_refine_ls_wR_factor_ref 0.1894
_reflns_number_gt 1489
_reflns_number_total 2319
_reflns_threshold_expression >2sigma(I)
_cod_data_source_file ol050184ssi20050128_053614.cif
_cod_data_source_block 4mepyur-icccci
_cod_original_sg_symbol_H-M P2(1)/m
_cod_database_code 1506535

loop_
_symmetry_equiv_pos_as_xyz
'x, y, z'
'-x, y+1/2, -z'
'-x, -y, -z'
'x, -y-1/2, z'

loop_
_atom_site_label
_atom_site_type_symbol
_atom_site_fract_x
_atom_site_fract_y
_atom_site_fract_z
_atom_site_U_iso_or_equiv
_atom_site_adp_type
_atom_site_occupancy
_atom_site_symmetry_multiplicity
_atom_site_calc_flag
_atom_site_refinement_flags
I1 I 0.2147(3) 0.43615(6) 0.86736(19) 0.0833(8) Uani 1 1 d .
C5 C 0.743(4) 0.3542(10) 0.391(3) 0.059(6) Uani 1 1 d .
N1 N 0.475(4) 0.2907(7) 0.528(2) 0.076(6) Uani 1 1 d .
H1 H 0.2855 0.2882 0.5164 0.092 Uiso 1 1 calc R
O1 O 0.906(4) 0.2500 0.545(3) 0.089(8) Uani 1 2 d S
C3 C 0.647(9) 0.2500 0.538(4) 0.064(9) Uani 1 2 d S
N2 N 0.980(5) 0.3905(11) 0.124(3) 0.090(7) Uani 1 1 d .
C1 C 0.365(5) 0.4685(10) 0.680(3) 0.077(7) Uani 1 1 d .
C4 C 0.611(5) 0.3361(8) 0.536(2) 0.071(7) Uani 1 1 d .
H4A H 0.7679 0.3349 0.6184 0.085 Uiso 1 1 calc R
H4B H 0.4674 0.3604 0.5662 0.085 Uiso 1 1 calc R
C7 C 1.024(5) 0.4123(10) 0.252(5) 0.092(9) Uani 1 1 d .
H7 H 1.1415 0.4407 0.2562 0.110 Uiso 1 1 calc R
C2 C 0.449(5) 0.4896(9) 0.568(3) 0.075(7) Uani 1 1 d .
C9 C 0.703(6) 0.3297(11) 0.250(3) 0.098(9) Uani 1 1 d .
H9 H 0.5935 0.3005 0.2411 0.117 Uiso 1 1 calc R
C6 C 0.905(6) 0.3958(13) 0.392(3) 0.087(8) Uani 1 1 d .
H6 H 0.9396 0.4138 0.4834 0.104 Uiso 1 1 calc R
C8 C 0.825(8) 0.3487(11) 0.129(4) 0.119(11) Uani 1 1 d .
H8 H 0.7997 0.3310 0.0357 0.143 Uiso 1 1 calc R
C10 C 0.154(13) 0.2500 0.911(6) 0.17(2) Uiso 1 2 d S
O3 O 0.46(2) 0.2500 0.891(9) 0.28(4) Uiso 1 2 d S

loop_
_atom_site_aniso_label
_atom_site_aniso_U_11
_atom_site_aniso_U_22
_atom_site_aniso_U_33
_atom_site_aniso_U_23
_atom_site_aniso_U_13
_atom_site_aniso_U_12
I1 0.0683(10) 0.1046(14) 0.0787(12) 0.0137(13) 0.0193(8) -0.0029(12)
C5 0.030(12) 0.080(18) 0.07(2) 0.003(16) 0.008(12) -0.002(13)
N1 0.043(11) 0.058(15) 0.129(18) 0.016(13) 0.014(11) -0.015(11)
O1 0.065(16) 0.11(2) 0.054(18) 0.002(15) 0.008(14) 0.004(15)
C3 0.08(3) 0.03(2) 0.09(3) 0.000 0.03(2) 0.000
N2 0.089(17) 0.11(2) 0.069(17) 0.002(16) 0.019(14) -0.003(15)
C1 0.064(16) 0.11(2) 0.056(18) 0.003(15) 0.012(14) 0.004(15)
C4 0.067(15) 0.08(2) 0.063(16) 0.000(15) 0.012(14) 0.023(15)
C7 0.057(16) 0.07(2) 0.15(3) 0.02(2) 0.01(2) -0.015(13)
C2 0.062(16) 0.09(2) 0.08(2) 0.022(17) 0.002(16) -0.019(14)
C9 0.12(2) 0.11(3) 0.063(19) 0.00(2) 0.036(18) -0.037(19)
C6 0.077(19) 0.13(3) 0.053(17) -0.024(18) 0.009(15) 0.016(19)
C8 0.16(3) 0.07(2) 0.13(3) -0.01(2) -0.02(3) -0.03(2)

loop_
_atom_type_symbol
_atom_type_description
_atom_type_scat_dispersion_real
_atom_type_scat_dispersion_imag
_atom_type_scat_source
C C 0.0033 0.0016 'International Tables Vol C Tables 4.2.6.8 and 6.1.1.4'
H H 0.0000 0.0000 'International Tables Vol C Tables 4.2.6.8 and 6.1.1.4'
N N 0.0061 0.0033 'International Tables Vol C Tables 4.2.6.8 and 6.1.1.4'
O O 0.0106 0.0060 'International Tables Vol C Tables 4.2.6.8 and 6.1.1.4'
I I -0.4742 1.8119 'International Tables Vol C Tables 4.2.6.8 and 6.1.1.4'

loop_
_geom_angle_atom_site_label_1
_geom_angle_atom_site_label_2
_geom_angle_atom_site_label_3
_geom_angle
_geom_angle_site_symmetry_1
_geom_angle_site_symmetry_3
C6 C5 C9 116(2) . .
C6 C5 C4 121(3) . .
C9 C5 C4 123(2) . .
C3 N1 C4 118(2) . .
O1 C3 N1 125.3(16) . 4_565
O1 C3 N1 125.3(16) . .
N1 C3 N1 109(3) 4_565 .
C7 N2 C8 115(3) . .
C2 C1 I1 177(2) . .
N1 C4 C5 117(2) . .
N2 C7 C6 123(3) . .
C1 C2 C2 175(4) . 3_666
C8 C9 C5 118(3) . .
C5 C6 C7 120(3) . .
C9 C8 N2 127(3) . .

loop_
_geom_bond_atom_site_label_1
_geom_bond_atom_site_label_2
_geom_bond_distance
_geom_bond_site_symmetry_2
I1 C1 1.99(2) .
C5 C6 1.34(3) .
C5 C9 1.38(3) .
C5 C4 1.49(3) .
N1 C3 1.34(2) .
N1 C4 1.37(2) .
O1 C3 1.17(4) .
C3 N1 1.34(2) 4_565
N2 C7 1.25(3) .
N2 C8 1.33(3) .
C1 C2 1.20(3) .
C7 C6 1.41(4) .
C2 C2 1.39(5) 3_666
C9 C8 1.31(3) .
C10 O3 1.39(9) .
